data_7205588
loop_
_publ_author_name
'Kole, Goutam Kumar'
'Tan, Geok Kheng'
'Vittal, Jagadese J.'

_publ_section_title
;
 Crystal engineering studies on the salts of
 trans-4,4&#x2032;-stilbenedicarboxylic acid in the context of solid
 state [2 + 2] cycloaddition reaction
;
_journal_issue 9
_journal_name_full CrystEngComm
_journal_page_first 3138
_journal_paper_doi 10.1039/c0ce00224k
_journal_volume 13
_journal_year 2011
_chemical_formula_sum 'C26 H30 N4 O6'
_chemical_formula_weight 494.54
_chemical_name_systematic
;
?
;
_space_group_IT_number 14
_symmetry_cell_setting monoclinic
_symmetry_space_group_name_Hall '-P 2yn'
_symmetry_space_group_name_H-M 'P 1 21/n 1'
_atom_sites_solution_hydrogens geom
_atom_sites_solution_primary direct
_atom_sites_solution_secondary difmap
_audit_creation_method SHELXL-97
_cell_angle_alpha 90.00
_cell_angle_beta 101.6510(10)
_cell_angle_gamma 90.00
_cell_formula_units_Z 2
_cell_length_a 8.5009(6)
_cell_length_b 10.6106(7)
_cell_length_c 13.7800(9)
_cell_measurement_reflns_used 3735
_cell_measurement_temperature 223(2)
_cell_measurement_theta_max 27.47
_cell_measurement_theta_min 2.60
_cell_volume 1217.34(14)
_computing_cell_refinement 'Bruker SMART'
_computing_data_collection 'Bruker SMART'
_computing_data_reduction 'Bruker SAINT'
_computing_molecular_graphics 'Bruker SHELXTL'
_computing_publication_material 'Bruker SHELXTL'
_computing_structure_refinement 'SHELXL-97 (Sheldrick, 1997)'
_computing_structure_solution 'SHELXS-97 (Sheldrick, 1990)'
_diffrn_ambient_temperature 223(2)
_diffrn_measured_fraction_theta_full 0.996
_diffrn_measured_fraction_theta_max 0.996
_diffrn_measurement_device_type 'CCD area detector'
_diffrn_measurement_method 'phi and omega scans'
_diffrn_radiation_monochromator graphite
_diffrn_radiation_source 'fine-focus sealed tube'
_diffrn_radiation_type MoK\a
_diffrn_radiation_wavelength 0.71073
_diffrn_reflns_av_R_equivalents 0.0221
_diffrn_reflns_av_sigmaI/netI 0.0236
_diffrn_reflns_limit_h_max 11
_diffrn_reflns_limit_h_min -10
_diffrn_reflns_limit_k_max 13
_diffrn_reflns_limit_k_min -11
_diffrn_reflns_limit_l_max 16
_diffrn_reflns_limit_l_min -17
_diffrn_reflns_number 8398
_diffrn_reflns_theta_full 27.49
_diffrn_reflns_theta_max 27.49
_diffrn_reflns_theta_min 2.44
_exptl_absorpt_coefficient_mu 0.097
_exptl_absorpt_correction_T_max 0.9476
_exptl_absorpt_correction_T_min 0.9091
_exptl_absorpt_correction_type multi-scan
_exptl_absorpt_process_details 'SADABS (Sheldrick, 2005)'
_exptl_crystal_colour Colourless
_exptl_crystal_density_diffrn 1.349
_exptl_crystal_density_meas ?
_exptl_crystal_density_method 'not measured'
_exptl_crystal_description Block
_exptl_crystal_F_000 524
_exptl_crystal_size_max 1.00
_exptl_crystal_size_mid 0.70
_exptl_crystal_size_min 0.56
_refine_diff_density_max 0.391
_refine_diff_density_min -0.479
_refine_diff_density_rms 0.048
_refine_ls_extinction_method none
_refine_ls_goodness_of_fit_ref 1.040
_refine_ls_hydrogen_treatment mixed
_refine_ls_matrix_type full
_refine_ls_number_parameters 191
_refine_ls_number_reflns 2783
_refine_ls_number_restraints 0
_refine_ls_restrained_S_all 1.040
_refine_ls_R_factor_all 0.0610
_refine_ls_R_factor_gt 0.0547
_refine_ls_shift/su_max 0.000
_refine_ls_shift/su_mean 0.000
_refine_ls_structure_factor_coef Fsqd
_refine_ls_weighting_details 'calc w=1/[\s^2^(Fo^2^)+(0.0981P)^2^+0.3825P] where P=(Fo^2^+2Fc^2^)/3'
_refine_ls_weighting_scheme calc
_refine_ls_wR_factor_gt 0.1652
_refine_ls_wR_factor_ref 0.1709
_reflns_number_gt 2386
_reflns_number_total 2783
_reflns_threshold_expression >2sigma(I)
_cod_data_source_file c0ce00224k.txt
_cod_data_source_block compound_7
_cod_depositor_comments
;
The following automatic conversions were performed:
'_symmetry_cell_setting' value 'Monoclinic' changed to 'monoclinic'
according to '/home/saulius/struct/CIF-dictionaries/cif_core.dic'
dictionary named 'cif_core.dic' version 2.4.1 from
2010-06-29.

'_exptl_absorpt_correction_type' value 'Multi-scan' changed
to 'multi-scan' according to
'/home/saulius/struct/CIF-dictionaries/cif_core.dic' dictionary named
'cif_core.dic' version 2.4.1 from 2010-06-29.

Automatic conversion script
Id: cif_fix_enum 1555 2011-01-17 13:19:09Z saulius 

The following automatic conversions were performed:

'_exptl_crystal_density_meas' value 'Not Measured' was changed to '?'
- the value is perceived as not measured.

Automatic conversion script
Id: cif_fix_values 3008 2015-01-20 13:52:24Z robertas 
;
_cod_original_sg_symbol_H-M P2(1)/n
_cod_database_code 7205588

loop_
_symmetry_equiv_pos_as_xyz
'x, y, z'
'-x+1/2, y+1/2, -z+1/2'
'-x, -y, -z'
'x-1/2, -y-1/2, z-1/2'

loop_
_atom_site_label
_atom_site_type_symbol
_atom_site_fract_x
_atom_site_fract_y
_atom_site_fract_z
_atom_site_U_iso_or_equiv
_atom_site_adp_type
_atom_site_occupancy
_atom_site_symmetry_multiplicity
_atom_site_calc_flag
_atom_site_refinement_flags
_atom_site_disorder_assembly
_atom_site_disorder_group
O1 O 0.31958(16) 0.37462(11) 0.45787(9) 0.0483(3) Uani 1 1 d . . .
O2 O 0.22768(14) 0.57027(11) 0.43687(8) 0.0442(3) Uani 1 1 d . . .
N1 N 0.16439(17) 0.53177(14) 0.61327(10) 0.0422(3) Uani 1 1 d . . .
H1N H 0.192(3) 0.543(2) 0.5476(17) 0.063(6) Uiso 1 1 d . . .
N2 N 0.06751(17) 0.51001(15) 0.89253(10) 0.0449(4) Uani 1 1 d . . .
H2A H 0.0295 0.4329 0.9023 0.067 Uiso 1 1 calc R . .
H2B H -0.0065 0.5685 0.8988 0.067 Uiso 1 1 calc R . .
H2C H 0.1581 0.5244 0.9377 0.067 Uiso 1 1 calc R . .
C1 C 0.29502(18) 0.47397(15) 0.40916(11) 0.0371(3) Uani 1 1 d . . .
C8 C 0.5062(7) 0.4567(6) 0.0352(5) 0.040(2) Uani 0.306(8) 1 d P . 1
H8 H 0.5599 0.3820 0.0247 0.049 Uiso 0.306(8) 1 calc PR . 1
C2 C 0.3527(12) 0.4676(8) 0.3124(5) 0.0364(10) Uani 0.306(8) 1 d PG . 1
C3 C 0.4372(11) 0.3651(7) 0.2864(4) 0.0364(10) Uani 0.306(8) 1 d PG . 1
H3 H 0.4634 0.2972 0.3305 0.044 Uiso 0.306(8) 1 calc PR . 1
C4 C 0.4831(8) 0.3631(7) 0.1951(4) 0.0364(10) Uani 0.306(8) 1 d PG . 1
H4 H 0.5403 0.2938 0.1775 0.044 Uiso 0.306(8) 1 calc PR . 1
C5 C 0.4445(7) 0.4635(7) 0.1299(3) 0.0364(10) Uani 0.306(8) 1 d PG . 1
C6 C 0.3600(8) 0.5660(6) 0.1560(4) 0.0364(10) Uani 0.306(8) 1 d PG . 1
H6 H 0.3338 0.6340 0.1118 0.044 Uiso 0.306(8) 1 calc PR . 1
C7 C 0.3141(10) 0.5681(7) 0.2472(5) 0.0358(16) Uani 0.306(8) 1 d PG . 1
H7 H 0.2569 0.6374 0.2648 0.043 Uiso 0.306(8) 1 calc PR . 1
C9 C 0.0891(2) 0.62664(16) 0.64895(12) 0.0422(4) Uani 1 1 d . . .
H9 H 0.0585 0.6978 0.6089 0.051 Uiso 1 1 calc R . .
C10 C 0.05561(19) 0.62336(15) 0.74116(12) 0.0401(4) Uani 1 1 d . . .
H10 H 0.0037 0.6918 0.7646 0.048 Uiso 1 1 calc R . .
C11 C 0.09932(18) 0.51631(14) 0.80185(11) 0.0370(3) Uani 1 1 d . . .
C12 C 0.1767(2) 0.41772(16) 0.76160(13) 0.0452(4) Uani 1 1 d . . .
H12 H 0.2067 0.3441 0.7987 0.054 Uiso 1 1 calc R . .
C13 C 0.2082(2) 0.42899(17) 0.66896(13) 0.0471(4) Uani 1 1 d . . .
H13 H 0.2619 0.3633 0.6434 0.056 Uiso 1 1 calc R . .
O1W O 0.57515(18) 0.21774(12) 0.51498(10) 0.0501(3) Uani 1 1 d . . .
H1WA H 0.647(3) 0.275(2) 0.5394(17) 0.065(7) Uiso 1 1 d . . .
H1WB H 0.491(4) 0.265(3) 0.4908(19) 0.083(8) Uiso 1 1 d . . .
C8A C 0.4508(3) 0.5343(3) 0.0213(2) 0.0384(9) Uani 0.694(8) 1 d P . 2
H8A H 0.4013 0.6036 -0.0150 0.046 Uiso 0.694(8) 1 calc PR . 2
C2B C 0.3385(5) 0.4890(3) 0.30710(18) 0.0330(6) Uani 0.694(8) 1 d PG . 2
C3B C 0.4232(4) 0.3943(3) 0.2702(2) 0.0391(7) Uani 0.694(8) 1 d PG . 2
H3B H 0.4559 0.3221 0.3085 0.047 Uiso 0.694(8) 1 calc PR . 2
C4B C 0.4594(3) 0.4064(3) 0.1767(2) 0.0397(7) Uani 0.694(8) 1 d PG . 2
H4B H 0.5166 0.3424 0.1518 0.048 Uiso 0.694(8) 1 calc PR . 2
C5B C 0.4110(3) 0.5132(4) 0.12009(15) 0.0344(7) Uani 0.694(8) 1 d PG . 2
C6B C 0.3264(3) 0.6079(3) 0.15696(17) 0.0379(6) Uani 0.694(8) 1 d PG . 2
H6B H 0.2937 0.6801 0.1187 0.045 Uiso 0.694(8) 1 calc PR . 2
C7B C 0.2902(4) 0.5958(3) 0.2505(2) 0.0381(7) Uani 0.694(8) 1 d PG . 2
H7B H 0.2330 0.6598 0.2754 0.046 Uiso 0.694(8) 1 calc PR . 2

loop_
_atom_site_aniso_label
_atom_site_aniso_U_11
_atom_site_aniso_U_22
_atom_site_aniso_U_33
_atom_site_aniso_U_23
_atom_site_aniso_U_13
_atom_site_aniso_U_12
O1 0.0621(8) 0.0428(7) 0.0426(6) 0.0058(5) 0.0167(6) 0.0034(5)
O2 0.0534(7) 0.0401(6) 0.0425(6) -0.0020(5) 0.0177(5) -0.0003(5)
N1 0.0462(8) 0.0447(8) 0.0378(7) -0.0008(6) 0.0134(6) -0.0045(6)
N2 0.0491(8) 0.0479(8) 0.0383(7) 0.0023(6) 0.0107(6) 0.0011(6)
C1 0.0390(8) 0.0387(8) 0.0338(7) -0.0020(6) 0.0081(6) -0.0051(6)
C8 0.047(3) 0.041(4) 0.036(4) -0.003(3) 0.014(2) 0.002(3)
C2 0.051(2) 0.027(2) 0.0316(15) 0.0070(14) 0.0097(13) 0.0038(16)
C3 0.051(2) 0.027(2) 0.0316(15) 0.0070(14) 0.0097(13) 0.0038(16)
C4 0.051(2) 0.027(2) 0.0316(15) 0.0070(14) 0.0097(13) 0.0038(16)
C5 0.051(2) 0.027(2) 0.0316(15) 0.0070(14) 0.0097(13) 0.0038(16)
C6 0.051(2) 0.027(2) 0.0316(15) 0.0070(14) 0.0097(13) 0.0038(16)
C7 0.038(3) 0.026(3) 0.043(4) -0.001(2) 0.008(2) 0.001(2)
C9 0.0456(8) 0.0389(8) 0.0418(8) 0.0056(6) 0.0082(7) -0.0025(6)
C10 0.0435(8) 0.0354(8) 0.0421(8) 0.0000(6) 0.0102(6) 0.0028(6)
C11 0.0358(7) 0.0375(8) 0.0369(7) 0.0005(6) 0.0059(6) -0.0035(6)
C12 0.0525(9) 0.0375(8) 0.0470(9) 0.0049(7) 0.0134(7) 0.0049(7)
C13 0.0521(9) 0.0411(9) 0.0508(9) -0.0043(7) 0.0174(7) 0.0027(7)
O1W 0.0598(8) 0.0359(6) 0.0524(7) -0.0023(5) 0.0061(6) -0.0018(6)
C8A 0.0432(13) 0.0378(15) 0.0340(15) 0.0027(9) 0.0072(11) -0.0006(11)
C2B 0.0310(12) 0.0345(15) 0.0339(12) -0.0044(10) 0.0070(9) -0.0051(10)
C3B 0.0504(14) 0.0305(14) 0.0368(14) 0.0072(9) 0.0101(12) 0.0041(11)
C4B 0.0527(14) 0.0303(15) 0.0391(14) 0.0031(11) 0.0163(11) 0.0079(12)
C5B 0.0384(12) 0.0322(16) 0.0316(11) 0.0027(10) 0.0045(9) -0.0059(11)
C6B 0.0412(13) 0.0314(14) 0.0403(12) 0.0063(10) 0.0065(10) 0.0008(10)
C7B 0.0430(16) 0.0351(16) 0.0372(15) 0.0010(11) 0.0098(11) 0.0038(12)

loop_
_atom_type_symbol
_atom_type_description
_atom_type_scat_dispersion_real
_atom_type_scat_dispersion_imag
_atom_type_scat_source
C C 0.0033 0.0016 'International Tables Vol C Tables 4.2.6.8 and 6.1.1.4'
H H 0.0000 0.0000 'International Tables Vol C Tables 4.2.6.8 and 6.1.1.4'
N N 0.0061 0.0033 'International Tables Vol C Tables 4.2.6.8 and 6.1.1.4'
O O 0.0106 0.0060 'International Tables Vol C Tables 4.2.6.8 and 6.1.1.4'

loop_
_geom_angle_atom_site_label_1
_geom_angle_atom_site_label_2
_geom_angle_atom_site_label_3
_geom_angle
_geom_angle_site_symmetry_1
_geom_angle_site_symmetry_3
_geom_angle_publ_flag
C9 N1 C13 119.94(15) . . ?
O1 C1 O2 123.86(14) . . ?
O1 C1 C2 112.9(3) . . ?
O2 C1 C2 123.2(3) . . ?
O1 C1 C2B 122.52(16) . . ?
O2 C1 C2B 113.57(15) . . ?
C2 C1 C2B 9.8(3) . . ?
C8 C8 C5 127.8(8) 3_665 . ?
C3 C2 C7 120.0 . . ?
C3 C2 C1 122.6(4) . . ?
C7 C2 C1 117.4(4) . . ?
C2 C3 C4 120.0 . . ?
C5 C4 C3 120.0 . . ?
C4 C5 C6 120.0 . . ?
C4 C5 C8 116.5(4) . . ?
C6 C5 C8 123.4(4) . . ?
C7 C6 C5 120.0 . . ?
C6 C7 C2 120.0 . . ?
N1 C9 C10 122.05(15) . . ?
C9 C10 C11 119.61(15) . . ?
N2 C11 C12 122.11(15) . . ?
N2 C11 C10 121.04(15) . . ?
C12 C11 C10 116.84(15) . . ?
C13 C12 C11 120.01(15) . . ?
N1 C13 C12 121.53(16) . . ?
C8A C8A C5B 127.0(3) 3_665 . ?
C3B C2B C7B 120.0 . . ?
C3B C2B C1 119.91(15) . . ?
C7B C2B C1 120.07(15) . . ?
C4B C3B C2B 120.0 . . ?
C3B C4B C5B 120.0 . . ?
C6B C5B C4B 120.0 . . ?
C6B C5B C8A 117.2(2) . . ?
C4B C5B C8A 122.8(2) . . ?
C5B C6B C7B 120.0 . . ?
C6B C7B C2B 120.0 . . ?

loop_
_geom_bond_atom_site_label_1
_geom_bond_atom_site_label_2
_geom_bond_distance
_geom_bond_site_symmetry_2
_geom_bond_publ_flag
O1 C1 1.2446(19) . ?
O2 C1 1.2672(19) . ?
N1 C9 1.339(2) . ?
N1 C13 1.342(2) . ?
N2 C11 1.333(2) . ?
C1 C2 1.512(4) . ?
C1 C2B 1.533(2) . ?
C8 C8 1.326(14) 3_665 ?
C8 C5 1.503(8) . ?
C2 C3 1.3900 . ?
C2 C7 1.3900 . ?
C3 C4 1.3900 . ?
C4 C5 1.3900 . ?
C5 C6 1.3900 . ?
C6 C7 1.3900 . ?
C9 C10 1.358(2) . ?
C10 C11 1.415(2) . ?
C11 C12 1.408(2) . ?
C12 C13 1.362(2) . ?
C8A C8A 1.332(6) 3_665 ?
C8A C5B 1.484(4) . ?
C2B C3B 1.3900 . ?
C2B C7B 1.3900 . ?
C3B C4B 1.3900 . ?
C4B C5B 1.3900 . ?
C5B C6B 1.3900 . ?
C6B C7B 1.3900 . ?

loop_
_geom_hbond_atom_site_label_D
_geom_hbond_atom_site_label_H
_geom_hbond_atom_site_label_A
_geom_hbond_distance_DH
_geom_hbond_distance_HA
_geom_hbond_distance_DA
_geom_hbond_angle_DHA
_geom_hbond_site_symmetry_A
N1 H1N O2 0.99(2) 1.64(2) 2.6255(18) 176(2) .
N1 H1N O1 0.99(2) 2.54(2) 3.2011(19) 124.5(17) .
N2 H2B O1W 0.90 2.13 2.929(2) 147.3 2_556
N2 H2A O1W 0.90 2.21 2.9405(19) 138.3 4_566
O1W H1WA O2 0.88(3) 1.94(3) 2.8036(18) 164(2) 3_666
O1W H1WB O1 0.88(3) 1.85(3) 2.7239(19) 172(2) .
